data_2002226
loop_
_publ_author_name
'Sander, K'
'Mueller-Buschbaum, Hk'

_publ_section_title 'Zur Kenntnis von Sr2 Cr Mn O6'
_journal_name_full
;
Zeitschrift fuer Anorganische und Allgemeine Chemie
;
_journal_page_first 31
_journal_page_last 34
_journal_paper_doi 10.1002/zaac.19794510105
_journal_volume 451
_journal_year 1979
_chemical_formula_structural '(Sr2 Cr Mn O6)1.5'
_chemical_formula_sum 'Cr1.5 Mn1.5 O9 Sr3'
_chemical_name_systematic
;
Strontium chromium(IV) manganese(IV) oxide (3/1.5/1.5/9)
;
_space_group_IT_number 147
_symmetry_cell_setting trigonal
_symmetry_Int_Tables_number 147
_symmetry_space_group_name_Hall '-P 3'
_symmetry_space_group_name_H-M 'P -3'
_cell_angle_alpha 90
_cell_angle_beta 90
_cell_angle_gamma 120
_cell_formula_units_Z 1
_cell_length_a 5.416
_cell_length_b 5.416
_cell_length_c 6.64
_cell_volume 168.7
_refine_ls_R_factor_all 0.11
_cod_database_code 2002226

loop_
_symmetry_equiv_pos_as_xyz
x,y,z
-y,x-y,z
y-x,-x,z
-x,-y,-z
y,y-x,-z
x-y,x,-z

loop_
_atom_site_label
_atom_site_type_symbol
_atom_site_symmetry_multiplicity
_atom_site_Wyckoff_symbol
_atom_site_fract_x
_atom_site_fract_y
_atom_site_fract_z
_atom_site_occupancy
_atom_site_attached_hydrogens
_atom_site_calc_flag
Sr1 Sr2+ 1 a 0. 0. 0. 1. 0 d
Sr2 Sr2+ 2 d 0.3333 0.6667 0.674 1. 0 d
Cr1 Cr4+ 1 b 0. 0. 0.5 0.5 0 d
Mn1 Mn4+ 1 b 0. 0. 0.5 0.5 0 d
Cr2 Cr4+ 2 d 0.3333 0.6667 0.178 0.5 0 d
Mn2 Mn4+ 2 d 0.3333 0.6667 0.178 0.5 0 d
O1 O2- 3 e 0.5 0. 0. 1. 0 d
O2 O2- 6 g 0.167 0.329 0.32 1. 0 d

loop_
_atom_type_symbol
_atom_type_oxidation_number
Sr2+ 2.000
Cr4+ 4.000
Mn4+ 4.000
O2- -2.000
